data_4319383
loop_
_publ_author_name
'Long Pan'
'Thomas Frydel'
'Michelle B. Sander'
'Xiaoying Huang'
'Jing Li'

_publ_contact_author
;
Li, Jing
Department of Chemistry,
Rutgers University,
Camden, NJ 08102, USA
;
_publ_contact_author_email jingli@crab.rutgers.edu
_publ_contact_author_fax +1(856)225-6506
_publ_contact_author_phone +1(856)225-6160
_publ_section_title
;
 The Effect of pH on the Dimensionality of Coordination Polymers
;
_journal_name_full 'Inorganic Chemistry'
_journal_page_first 1271
_journal_page_last 1283
_journal_paper_doi 10.1021/ic001012o
_journal_volume 40
_journal_year 2001
_chemical_formula_moiety '[Ca(Hpdc)(H2O)4].H2O'
_chemical_formula_sum 'C5 H12 Ca N2 O9'
_chemical_formula_weight 284.25
_chemical_name_systematic
; 
 ? 
;
_space_group_IT_number 14
_symmetry_cell_setting monoclinic
_symmetry_space_group_name_Hall '-P 2ybc'
_symmetry_space_group_name_H-M 'P 1 21/c 1'
_atom_sites_solution_hydrogens difmap
_atom_sites_solution_primary direct
_atom_sites_solution_secondary difmap
_audit_creation_method SHELXL-97
_cell_angle_alpha 90.00
_cell_angle_beta 96.73(3)
_cell_angle_gamma 90.00
_cell_formula_units_Z 4
_cell_length_a 7.711(2)
_cell_length_b 15.574(3)
_cell_length_c 9.341(2)
_cell_measurement_reflns_used 20
_cell_measurement_temperature 293(2)
_cell_measurement_theta_max 10.63
_cell_measurement_theta_min 7.85
_cell_volume 1114.0(4)
_computing_cell_refinement CAD4/PC
_computing_data_collection CAD4/PC
_computing_data_reduction XCAD4/PC
_computing_molecular_graphics 'Schakal 92'
_computing_publication_material 'Window Word97'
_computing_structure_refinement 'SHELXL-97 (Sheldrick, 1997)'
_computing_structure_solution 'SHELXS-97 (Sheldrick, 1990)'
_diffrn_ambient_temperature 293(2)
_diffrn_measured_fraction_theta_full 0.960
_diffrn_measured_fraction_theta_max 0.960
_diffrn_measurement_device_type 'Enraf-Nonius CAD4'
_diffrn_measurement_method \w
_diffrn_radiation_monochromator graphite
_diffrn_radiation_source 'fine-focus sealed tube'
_diffrn_radiation_type MoK\a
_diffrn_radiation_wavelength 0.71073
_diffrn_reflns_av_R_equivalents 0.0619
_diffrn_reflns_av_sigmaI/netI 0.0421
_diffrn_reflns_limit_h_max 9
_diffrn_reflns_limit_h_min 0
_diffrn_reflns_limit_k_max 19
_diffrn_reflns_limit_k_min 0
_diffrn_reflns_limit_l_max 11
_diffrn_reflns_limit_l_min -11
_diffrn_reflns_number 2347
_diffrn_reflns_theta_full 26.01
_diffrn_reflns_theta_max 26.01
_diffrn_reflns_theta_min 2.56
_diffrn_standards_decay_% +-4.3
_diffrn_standards_interval_count 100
_diffrn_standards_interval_time 7200
_diffrn_standards_number 3
_exptl_absorpt_coefficient_mu 0.606
_exptl_absorpt_correction_T_max 0.9999
_exptl_absorpt_correction_T_min 0.7719
_exptl_absorpt_correction_type 'Emprical psi scans'
_exptl_crystal_colour colorless
_exptl_crystal_density_diffrn 1.695
_exptl_crystal_density_method 'not measured'
_exptl_crystal_description plate-like
_exptl_crystal_F_000 592
_exptl_crystal_size_max 0.30
_exptl_crystal_size_mid 0.25
_exptl_crystal_size_min 0.10
_refine_diff_density_max 1.327
_refine_diff_density_min -1.112
_refine_diff_density_rms 0.117
_refine_ls_extinction_coef 0.0280(14)
_refine_ls_extinction_expression Fc^*^=kFc[1+0.001xFc^2^\l^3^/sin(2\q)]^-1/4^
_refine_ls_extinction_method SHELXL
_refine_ls_goodness_of_fit_ref 1.126
_refine_ls_hydrogen_treatment mixed
_refine_ls_matrix_type full
_refine_ls_number_parameters 155
_refine_ls_number_reflns 1746
_refine_ls_number_restraints 0
_refine_ls_restrained_S_all 1.126
_refine_ls_R_factor_all 0.0837
_refine_ls_R_factor_gt 0.0631
_refine_ls_shift/su_max 0.000
_refine_ls_shift/su_mean 0.000
_refine_ls_structure_factor_coef Fsqd
_refine_ls_weighting_details 'w=1/[\s^2^(Fo^2^)+(0.0000P)^2^+7.0000P] where P=(Fo^2^+2Fc^2^)/3'
_refine_ls_weighting_scheme calc
_refine_ls_wR_factor_gt 0.1355
_refine_ls_wR_factor_ref 0.1439
_reflns_number_gt 1746
_reflns_number_total 2189
_reflns_threshold_expression >2sigma(I)
_cod_data_source_file ic0010120_2.cif
_cod_data_source_block compound(2)tf1-12a
_cod_depositor_comments
;
The following automatic conversions were performed:

'_symmetry_cell_setting' tag value 'momoclinic' was replaced with
'monoclinic' value.

Automatic conversion script
Id: cif_fix_values 1646 2011-03-28 12:23:43Z adriana 

The following automatic conversions were performed:

'_refine_ls_weighting_scheme' value 'calc
w=1/[\s^2^(Fo^2^)+(0.0000P)^2^+7.0000P] where P=(Fo^2^+2Fc^2^)/3' was
changed to 'calc'. New tag '_refine_ls_weighting_details' was
created. The value of the new tag was set to
'w=1/[\s^2^(Fo^2^)+(0.0000P)^2^+7.0000P] where P=(Fo^2^+2Fc^2^)/3'.

Automatic conversion script
Id: cif_fix_values 3143 2015-03-26 13:38:13Z robertas 
;
_cod_database_code 4319383

loop_
_symmetry_equiv_pos_as_xyz
'x, y, z'
'-x, y+1/2, -z+1/2'
'-x, -y, -z'
'x, -y-1/2, z-1/2'

loop_
_atom_site_label
_atom_site_type_symbol
_atom_site_fract_x
_atom_site_fract_y
_atom_site_fract_z
_atom_site_U_iso_or_equiv
_atom_site_adp_type
_atom_site_occupancy
_atom_site_calc_flag
_atom_site_refinement_flags
_atom_site_disorder_assembly
_atom_site_disorder_group
Ca Ca 0.76716(13) 0.22160(6) 0.02549(10) 0.0220(3) Uani 1 d . . .
O1 O 0.7811(5) 0.2949(2) -0.1960(4) 0.0266(8) Uani 1 d . . .
O2 O 0.7873(6) 0.4084(2) -0.3349(4) 0.0384(10) Uani 1 d . . .
O3 O 0.6674(6) 0.6059(3) 0.2740(4) 0.0463(11) Uani 1 d . . .
O4 O 0.7659(5) 0.6820(2) 0.0995(4) 0.0343(9) Uani 1 d . . .
O5 O 0.9507(5) 0.1371(3) -0.1138(4) 0.0414(10) Uani 1 d . . .
H1 H 0.9966 0.1631 -0.1841 0.050 Uiso 1 d R . .
H2 H 1.0258 0.1110 -0.0514 0.050 Uiso 1 d R . .
O6 O 0.4785(4) 0.2453(2) 0.1072(4) 0.0301(8) Uani 1 d . . .
H3 H 0.4329 0.2003 0.1453 0.036 Uiso 1 d R . .
H4 H 0.4142 0.2714 0.0421 0.036 Uiso 1 d R . .
O7 O 1.0537(5) 0.2715(2) 0.1330(4) 0.0355(9) Uani 1 d . . .
H5 H 1.1153 0.2954 0.0491 0.043 Uiso 1 d R . .
H6 H 1.1044 0.2329 0.1998 0.043 Uiso 1 d R . .
O8 O 0.5641(5) 0.1441(2) -0.1519(4) 0.0336(9) Uani 1 d . . .
H7 H 0.4658 0.1238 -0.1129 0.040 Uiso 1 d R . .
H8 H 0.5228 0.1771 -0.2234 0.040 Uiso 1 d R . .
O9 O 0.7167(5) 0.5645(2) 0.5567(4) 0.0368(9) Uani 1 d . . .
H9 H 0.7217 0.5684 0.4621 0.044 Uiso 1 d R . .
H10 H 0.7224 0.5157 0.5900 0.044 Uiso 1 d R . .
N1 N 0.7337(6) 0.3911(3) 0.0358(4) 0.0275(9) Uani 1 d . . .
N2 N 0.7188(6) 0.4544(3) 0.1286(4) 0.0285(10) Uani 1 d . . .
H11 H 0.6845 0.4404 0.2191 0.034 Uiso 1 d R . .
C1 C 0.7782(6) 0.3753(3) -0.2132(5) 0.0241(10) Uani 1 d . . .
C2 C 0.7612(6) 0.4299(3) -0.0863(5) 0.0227(10) Uani 1 d . . .
C3 C 0.7661(7) 0.5187(3) -0.0700(5) 0.0260(10) Uani 1 d . . .
H12 H 0.7815 0.5569 -0.1354 0.031 Uiso 1 d R . .
C4 C 0.7377(6) 0.5330(3) 0.0703(5) 0.0249(10) Uani 1 d . . .
C5 C 0.7228(7) 0.6129(3) 0.1542(5) 0.0260(10) Uani 1 d . . .

loop_
_atom_site_aniso_label
_atom_site_aniso_U_11
_atom_site_aniso_U_22
_atom_site_aniso_U_33
_atom_site_aniso_U_23
_atom_site_aniso_U_13
_atom_site_aniso_U_12
Ca 0.0273(5) 0.0201(5) 0.0182(5) 0.0017(4) 0.0013(3) -0.0001(4)
O1 0.038(2) 0.0174(17) 0.0240(17) 0.0005(13) 0.0023(14) 0.0012(14)
O2 0.072(3) 0.0221(18) 0.0213(18) 0.0024(14) 0.0063(18) -0.0008(18)
O3 0.081(3) 0.032(2) 0.028(2) 0.0000(16) 0.014(2) 0.013(2)
O4 0.043(2) 0.0229(18) 0.036(2) -0.0013(16) 0.0000(17) -0.0044(16)
O5 0.045(2) 0.047(2) 0.033(2) 0.0054(18) 0.0046(18) 0.0155(19)
O6 0.0311(19) 0.0303(18) 0.0284(18) 0.0024(15) 0.0010(15) -0.0022(15)
O7 0.0268(19) 0.041(2) 0.039(2) 0.0073(17) 0.0019(16) -0.0014(17)
O8 0.035(2) 0.039(2) 0.0264(19) -0.0008(16) 0.0015(15) -0.0065(17)
O9 0.048(2) 0.032(2) 0.029(2) 0.0039(16) 0.0011(17) 0.0022(17)
N1 0.041(3) 0.020(2) 0.022(2) -0.0011(16) 0.0032(18) 0.0008(18)
N2 0.047(3) 0.022(2) 0.0170(19) -0.0005(16) 0.0037(18) 0.0013(19)
C1 0.029(2) 0.022(2) 0.020(2) -0.0006(19) -0.0012(19) 0.0007(19)
C2 0.028(2) 0.022(2) 0.019(2) -0.0002(18) 0.0026(18) -0.0022(19)
C3 0.038(3) 0.024(2) 0.016(2) 0.0018(18) 0.001(2) -0.001(2)
C4 0.031(3) 0.021(2) 0.022(2) 0.0003(19) 0.0008(19) -0.001(2)
C5 0.033(3) 0.023(2) 0.020(2) -0.0028(19) -0.004(2) 0.003(2)

loop_
_atom_type_symbol
_atom_type_description
_atom_type_scat_dispersion_real
_atom_type_scat_dispersion_imag
_atom_type_scat_source
C C 0.0033 0.0016 'International Tables Vol C Tables 4.2.6.8 and 6.1.1.4'
H H 0.0000 0.0000 'International Tables Vol C Tables 4.2.6.8 and 6.1.1.4'
N N 0.0061 0.0033 'International Tables Vol C Tables 4.2.6.8 and 6.1.1.4'
O O 0.0106 0.0060 'International Tables Vol C Tables 4.2.6.8 and 6.1.1.4'
Ca Ca 0.2262 0.3064 'International Tables Vol C Tables 4.2.6.8 and 6.1.1.4'

loop_
_geom_angle_atom_site_label_1
_geom_angle_atom_site_label_2
_geom_angle_atom_site_label_3
_geom_angle
_geom_angle_site_symmetry_1
_geom_angle_site_symmetry_3
_geom_angle_publ_flag
O1 Ca O2 150.49(12) . 4_566 ?
O1 Ca O5 72.79(12) . . ?
O2 Ca O5 80.14(13) 4_566 . ?
O1 Ca O7 94.24(13) . . ?
O2 Ca O7 92.72(14) 4_566 . ?
O5 Ca O7 80.59(14) . . ?
O1 Ca O8 74.88(12) . . ?
O2 Ca O8 87.00(13) 4_566 . ?
O5 Ca O8 74.77(14) . . ?
O7 Ca O8 155.04(13) . . ?
O1 Ca O6 109.43(12) . . ?
O2 Ca O6 87.78(13) 4_566 . ?
O5 Ca O6 148.68(14) . . ?
O7 Ca O6 129.12(13) . . ?
O8 Ca O6 75.83(12) . . ?
O1 Ca O1 156.41(7) . 4_566 ?
O2 Ca O1 51.87(11) 4_566 4_566 ?
O5 Ca O1 121.68(12) . 4_566 ?
O7 Ca O1 72.02(12) . 4_566 ?
O8 Ca O1 125.00(12) . 4_566 ?
O6 Ca O1 68.79(12) . 4_566 ?
O1 Ca N1 64.45(12) . . ?
O2 Ca N1 144.91(13) 4_566 . ?
O5 Ca N1 128.72(14) . . ?
O7 Ca N1 75.87(13) . . ?
O8 Ca N1 117.09(13) . . ?
O6 Ca N1 75.21(13) . . ?
O1 Ca N1 93.12(11) 4_566 . ?
O1 Ca C1 174.72(13) . 4_566 ?
O2 Ca C1 25.80(12) 4_566 4_566 ?
O5 Ca C1 102.17(14) . 4_566 ?
O7 Ca C1 83.25(13) . 4_566 ?
O8 Ca C1 105.60(13) . 4_566 ?
O6 Ca C1 75.66(13) . 4_566 ?
O1 Ca C1 26.17(12) 4_566 4_566 ?
N1 Ca C1 119.11(13) . 4_566 ?
C1 O1 Ca 125.8(3) . . ?
C1 O1 Ca 88.4(3) . 4_565 ?
Ca O1 Ca 145.28(14) . 4_565 ?
C1 O2 Ca 97.9(3) . 4_565 ?
Ca O5 H1 117.5 . . ?
Ca O5 H2 106.2 . . ?
H1 O5 H2 114.8 . . ?
Ca O6 H3 115.2 . . ?
Ca O6 H4 108.9 . . ?
H3 O6 H4 116.7 . . ?
Ca O7 H5 106.1 . . ?
Ca O7 H6 111.2 . . ?
H5 O7 H6 123.6 . . ?
Ca O8 H7 112.7 . . ?
Ca O8 H8 112.0 . . ?
H7 O8 H8 104.9 . . ?
H9 O9 H10 115.6 . . ?
N2 N1 C2 104.9(4) . . ?
N2 N1 Ca 141.2(3) . . ?
C2 N1 Ca 113.3(3) . . ?
N1 N2 C4 112.8(4) . . ?
N1 N2 H11 118.0 . . ?
C4 N2 H11 128.8 . . ?
O2 C1 O1 121.3(4) . . ?
O2 C1 C2 120.6(4) . . ?
O1 C1 C2 118.1(4) . . ?
O2 C1 Ca 56.3(2) . 4_565 ?
O1 C1 Ca 65.4(2) . 4_565 ?
C2 C1 Ca 172.4(3) . 4_565 ?
N1 C2 C3 111.3(4) . . ?
N1 C2 C1 117.7(4) . . ?
C3 C2 C1 131.0(4) . . ?
C4 C3 C2 105.1(4) . . ?
C4 C3 H12 127.5 . . ?
C2 C3 H12 127.3 . . ?
N2 C4 C3 105.9(4) . . ?
N2 C4 C5 121.8(4) . . ?
C3 C4 C5 132.3(4) . . ?
O3 C5 O4 125.1(5) . . ?
O3 C5 C4 117.2(4) . . ?
O4 C5 C4 117.7(4) . . ?

loop_
_geom_bond_atom_site_label_1
_geom_bond_atom_site_label_2
_geom_bond_distance
_geom_bond_site_symmetry_2
_geom_bond_publ_flag
Ca O1 2.376(3) . ?
Ca O2 2.403(4) 4_566 ?
Ca O5 2.421(4) . ?
Ca O7 2.444(4) . ?
Ca O8 2.458(4) . ?
Ca O6 2.464(4) . ?
Ca O1 2.604(3) 4_566 ?
Ca N1 2.655(4) . ?
Ca C1 2.862(5) 4_566 ?
O1 C1 1.263(6) . ?
O1 Ca 2.604(3) 4_565 ?
O2 C1 1.258(6) . ?
O2 Ca 2.403(4) 4_565 ?
O3 C5 1.249(6) . ?
O4 C5 1.252(6) . ?
O5 H1 0.8805 . ?
O5 H2 0.8718 . ?
O6 H3 0.8773 . ?
O6 H4 0.8427 . ?
O7 H5 1.0321 . ?
O7 H6 0.9211 . ?
O8 H7 0.9339 . ?
O8 H8 0.8728 . ?
O9 H9 0.8910 . ?
O9 H10 0.8204 . ?
N1 N2 1.327(5) . ?
N1 C2 1.330(6) . ?
N2 C4 1.355(6) . ?
N2 H11 0.9407 . ?
C1 C2 1.477(6) . ?
C1 Ca 2.862(5) 4_565 ?
C2 C3 1.391(7) . ?
C3 C4 1.372(7) . ?
C3 H12 0.8704 . ?
C4 C5 1.483(6) . ?
